data_8105162
loop_
_publ_author_name
'Li, Guoyin'

_publ_section_title
;
 Photochromic properties and crystal structure of
 3,3&#x2032;-(perfluorocyclopent-1-ene-1,2-diyl)bis(5-(4-(azidomethyl)phenyl)-2-methylthiophene),
 C29H20F6N6S2
;
_journal_issue 3
_journal_name_full 'Zeitschrift f\"ur Kristallographie - New Crystal Structures'
_journal_page_first 531
_journal_page_last 533
_journal_paper_doi 10.1515/ncrs-2019-0753
_journal_volume 235
_journal_year 2020
_chemical_formula_sum 'C29 H20 F6 N6 S2'
_chemical_formula_weight 630.63
_space_group_crystal_system monoclinic
_space_group_IT_number 15
_space_group_name_Hall '-C 2yc'
_space_group_name_H-M_alt 'C 1 2/c 1'
_atom_sites_solution_hydrogens geom
_audit_creation_method SHELXL-2018/3
_cell_angle_alpha 90
_cell_angle_beta 107.659(2)
_cell_angle_gamma 90
_cell_formula_units_Z 4
_cell_length_a 26.2504(11)
_cell_length_b 8.6981(4)
_cell_length_c 13.3064(6)
_cell_measurement_reflns_used 5813
_cell_measurement_temperature 296(2)
_cell_measurement_theta_max 27.44
_cell_measurement_theta_min 2.48
_cell_volume 2895.1(2)
_computing_cell_refinement 'Bruker SMART'
_computing_data_collection 'Bruker SMART'
_computing_data_reduction 'Bruker SAINT'
_computing_molecular_graphics 'Bruker SHELXTL'
_computing_publication_material 'Bruker SHELXTL'
_computing_structure_refinement 'SHELXL-2018/3 (Sheldrick, 2018)'
_computing_structure_solution 'Bruker SHELXTL'
_diffrn_ambient_temperature 296(2)
_diffrn_measured_fraction_theta_full 0.995
_diffrn_measured_fraction_theta_max 0.993
_diffrn_measurement_device_type 'CCD area detector'
_diffrn_measurement_method 'phi and omega scans'
_diffrn_radiation_type MoK\a
_diffrn_radiation_wavelength 0.71073
_diffrn_reflns_av_R_equivalents 0.0199
_diffrn_reflns_av_unetI/netI 0.0190
_diffrn_reflns_Laue_measured_fraction_full 0.995
_diffrn_reflns_Laue_measured_fraction_max 0.993
_diffrn_reflns_limit_h_max 32
_diffrn_reflns_limit_h_min -33
_diffrn_reflns_limit_k_max 9
_diffrn_reflns_limit_k_min -11
_diffrn_reflns_limit_l_max 16
_diffrn_reflns_limit_l_min -14
_diffrn_reflns_number 11997
_diffrn_reflns_point_group_measured_fraction_full 0.995
_diffrn_reflns_point_group_measured_fraction_max 0.993
_diffrn_reflns_theta_full 25.242
_diffrn_reflns_theta_max 26.995
_diffrn_reflns_theta_min 4.127
_exptl_absorpt_coefficient_mu 0.254
_exptl_absorpt_correction_type none
_exptl_crystal_colour colorless
_exptl_crystal_density_diffrn 1.447
_exptl_crystal_description block
_exptl_crystal_F_000 1288
_exptl_crystal_size_max 0.320
_exptl_crystal_size_mid 0.280
_exptl_crystal_size_min 0.180
_refine_diff_density_max 0.326
_refine_diff_density_min -0.190
_refine_diff_density_rms 0.043
_refine_ls_extinction_coef .
_refine_ls_extinction_method none
_refine_ls_goodness_of_fit_ref 1.084
_refine_ls_hydrogen_treatment constr
_refine_ls_matrix_type full
_refine_ls_number_parameters 227
_refine_ls_number_reflns 3142
_refine_ls_number_restraints 0
_refine_ls_restrained_S_all 1.084
_refine_ls_R_factor_all 0.0552
_refine_ls_R_factor_gt 0.0436
_refine_ls_shift/su_max 0.002
_refine_ls_shift/su_mean 0.000
_refine_ls_structure_factor_coef Fsqd
_refine_ls_weighting_details 'w=1/[\s^2^(Fo^2^)+(0.0694P)^2^+1.4191P] where P=(Fo^2^+2Fc^2^)/3'
_refine_ls_weighting_scheme calc
_refine_ls_wR_factor_gt 0.1201
_refine_ls_wR_factor_ref 0.1314
_reflns_Friedel_coverage 0.000
_reflns_Friedel_fraction_full .
_reflns_Friedel_fraction_max .
_reflns_number_gt 2514
_reflns_number_total 3142
_reflns_threshold_expression 'I > 2\s(I)'
_cod_data_source_file suppl_ncrs-2019-0753_suppl.cif
_cod_data_source_block 140509dfben_0m
_cod_original_sg_symbol_H-M 'C 2/c'
_cod_database_code 8105162
_shelx_shelxl_version_number 2018/3
_shelx_space_group_comment
;
The symmetry employed for this shelxl refinement is uniquely defined
by the following loop, which should always be used as a source of
symmetry information in preference to the above space-group names.
They are only intended as comments.
;
_shelx_estimated_absorpt_t_min 0.923
_shelx_estimated_absorpt_t_max 0.956

loop_
_space_group_symop_operation_xyz
'x, y, z'
'-x, y, -z+1/2'
'x+1/2, y+1/2, z'
'-x+1/2, y+1/2, -z+1/2'
'-x, -y, -z'
'x, -y, z-1/2'
'-x+1/2, -y+1/2, -z'
'x+1/2, -y+1/2, z-1/2'

loop_
_atom_site_label
_atom_site_type_symbol
_atom_site_fract_x
_atom_site_fract_y
_atom_site_fract_z
_atom_site_U_iso_or_equiv
_atom_site_adp_type
_atom_site_occupancy
_atom_site_site_symmetry_order
_atom_site_calc_flag
_atom_site_refinement_flags_posn
_atom_site_refinement_flags_adp
_atom_site_refinement_flags_occupancy
_atom_site_disorder_assembly
_atom_site_disorder_group
C1 C 0.17504(11) 0.2751(4) 0.2568(2) 0.0883(9) Uani 1 1 d . . . . .
H1A H 0.151301 0.276546 0.300271 0.106 Uiso 1 1 calc R U . . .
H1B H 0.177131 0.378989 0.231830 0.106 Uiso 1 1 calc R U . . .
C2 C 0.22986(9) 0.2251(3) 0.32319(17) 0.0641(6) Uani 1 1 d . . . . .
C3 C 0.23566(8) 0.1109(3) 0.39687(17) 0.0602(5) Uani 1 1 d . . . . .
H3 H 0.205538 0.062367 0.404775 0.072 Uiso 1 1 calc R U . . .
C4 C 0.28623(7) 0.0670(2) 0.45989(15) 0.0528(5) Uani 1 1 d . . . . .
H4 H 0.289418 -0.010049 0.509896 0.063 Uiso 1 1 calc R U . . .
C5 C 0.33176(7) 0.1358(2) 0.44948(14) 0.0465(4) Uani 1 1 d . . . . .
C6 C 0.32547(10) 0.2502(3) 0.37376(19) 0.0707(6) Uani 1 1 d . . . . .
H6 H 0.355423 0.297728 0.364325 0.085 Uiso 1 1 calc R U . . .
C7 C 0.27478(11) 0.2939(3) 0.3121(2) 0.0795(8) Uani 1 1 d . . . . .
H7 H 0.271245 0.371512 0.262384 0.095 Uiso 1 1 calc R U . . .
C8 C 0.38518(7) 0.0901(2) 0.51767(13) 0.0426(4) Uani 1 1 d . . . . .
C9 C 0.39960(7) -0.0361(2) 0.57976(13) 0.0420(4) Uani 1 1 d . . . . .
H9 H 0.375299 -0.110430 0.586185 0.050 Uiso 1 1 calc R U . . .
C10 C 0.45552(6) -0.0445(2) 0.63436(12) 0.0391(4) Uani 1 1 d . . . . .
C11 C 0.48320(7) 0.0781(2) 0.61161(13) 0.0406(4) Uani 1 1 d . . . . .
C12 C 0.54160(7) 0.1122(2) 0.64743(15) 0.0501(4) Uani 1 1 d . . . . .
H12A H 0.550257 0.170911 0.711506 0.075 Uiso 1 1 calc R U . . .
H12B H 0.550812 0.170148 0.594030 0.075 Uiso 1 1 calc R U . . .
H12C H 0.561342 0.017573 0.659838 0.075 Uiso 1 1 calc R U . . .
C13 C 0.48039(7) -0.1729(2) 0.70350(14) 0.0419(4) Uani 1 1 d . . . . .
C14 C 0.46238(8) -0.3340(2) 0.67032(16) 0.0547(5) Uani 1 1 d . . . . .
C15 C 0.5054(4) -0.4382(4) 0.7316(5) 0.0581(19) Uani 0.5 1 d . . P A .
F1 F 0.4504(2) -0.3603(8) 0.5659(6) 0.0796(17) Uani 0.5 1 d . . P A 1
F2 F 0.4149(5) -0.3560(14) 0.6921(5) 0.0790(17) Uani 0.5 1 d . . P A 1
F1' F 0.4755(3) -0.3745(8) 0.5837(5) 0.0904(18) Uani 0.5 1 d . . P A 2
F2' F 0.4111(4) -0.3660(13) 0.6498(5) 0.086(3) Uani 0.5 1 d . . P A 2
F3 F 0.53783(14) -0.4792(5) 0.6759(3) 0.0950(10) Uani 0.5 1 d . . P . .
F4 F 0.4876(2) -0.5644(3) 0.7626(7) 0.107(3) Uani 0.5 1 d . . P . .
N1 N 0.19738(15) 0.1591(4) 0.0399(3) 0.1237(11) Uani 1 1 d . . . . .
N2 N 0.17713(10) 0.1704(3) 0.10356(19) 0.0853(7) Uani 1 1 d . . . . .
N3 N 0.15218(9) 0.1727(4) 0.1648(2) 0.0994(8) Uani 1 1 d . . . . .
S1 S 0.44059(2) 0.20174(5) 0.52540(4) 0.04774(17) Uani 1 1 d . . . . .

loop_
_atom_site_aniso_label
_atom_site_aniso_U_11
_atom_site_aniso_U_22
_atom_site_aniso_U_33
_atom_site_aniso_U_23
_atom_site_aniso_U_13
_atom_site_aniso_U_12
C1 0.0679(15) 0.119(2) 0.0636(15) -0.0037(15) -0.0021(12) 0.0445(16)
C2 0.0587(13) 0.0750(15) 0.0489(11) -0.0021(10) 0.0016(10) 0.0232(11)
C3 0.0453(11) 0.0734(14) 0.0567(12) -0.0038(10) 0.0074(9) 0.0115(9)
C4 0.0479(10) 0.0588(12) 0.0467(10) 0.0034(9) 0.0069(8) 0.0076(9)
C5 0.0459(10) 0.0491(10) 0.0386(9) -0.0001(8) 0.0039(7) 0.0064(8)
C6 0.0603(13) 0.0755(15) 0.0662(14) 0.0273(12) 0.0038(11) 0.0037(12)
C7 0.0763(17) 0.0836(18) 0.0652(14) 0.0305(13) 0.0016(12) 0.0186(13)
C8 0.0420(9) 0.0446(9) 0.0370(8) -0.0009(7) 0.0057(7) 0.0006(7)
C9 0.0383(8) 0.0431(9) 0.0395(8) 0.0014(7) 0.0043(7) -0.0048(7)
C10 0.0381(8) 0.0391(9) 0.0350(8) -0.0017(7) 0.0038(7) -0.0026(7)
C11 0.0414(9) 0.0424(9) 0.0347(8) -0.0033(7) 0.0067(7) -0.0028(7)
C12 0.0424(9) 0.0580(12) 0.0476(10) -0.0044(8) 0.0104(8) -0.0098(8)
C13 0.0387(9) 0.0373(9) 0.0440(9) 0.0000(7) 0.0037(7) -0.0025(7)
C14 0.0543(11) 0.0435(10) 0.0543(11) 0.0013(8) -0.0013(9) -0.0087(8)
C15 0.076(5) 0.0377(18) 0.050(5) -0.0017(18) 0.003(3) -0.004(2)
F1 0.101(4) 0.050(2) 0.063(2) -0.0121(15) -0.011(3) -0.009(3)
F2 0.067(4) 0.064(3) 0.097(4) 0.008(4) 0.011(4) -0.024(2)
F1' 0.150(6) 0.059(3) 0.063(3) -0.023(2) 0.034(3) -0.023(4)
F2' 0.055(2) 0.054(2) 0.121(6) 0.009(4) -0.013(5) -0.0214(16)
F3 0.105(2) 0.089(2) 0.081(2) -0.0207(18) 0.0152(18) 0.039(2)
F4 0.129(7) 0.0457(14) 0.105(5) 0.034(3) -0.026(4) -0.022(2)
N1 0.142(3) 0.127(2) 0.106(2) -0.014(2) 0.044(2) 0.028(2)
N2 0.0785(15) 0.0966(17) 0.0679(14) -0.0018(12) 0.0028(12) 0.0317(13)
N3 0.0569(13) 0.153(3) 0.0760(15) -0.0062(16) 0.0025(11) 0.0260(14)
S1 0.0508(3) 0.0434(3) 0.0443(3) 0.00553(18) 0.0072(2) -0.00431(18)

loop_
_atom_type_symbol
_atom_type_description
_atom_type_scat_dispersion_real
_atom_type_scat_dispersion_imag
_atom_type_scat_source
C C 0.0033 0.0016 'International Tables Vol C Tables 4.2.6.8 and 6.1.1.4'
H H 0.0000 0.0000 'International Tables Vol C Tables 4.2.6.8 and 6.1.1.4'
N N 0.0061 0.0033 'International Tables Vol C Tables 4.2.6.8 and 6.1.1.4'
F F 0.0171 0.0103 'International Tables Vol C Tables 4.2.6.8 and 6.1.1.4'
S S 0.1246 0.1234 'International Tables Vol C Tables 4.2.6.8 and 6.1.1.4'

loop_
_geom_angle_atom_site_label_1
_geom_angle_atom_site_label_2
_geom_angle_atom_site_label_3
_geom_angle
_geom_angle_site_symmetry_1
_geom_angle_site_symmetry_3
N3 C1 C2 112.6(2) . .
C7 C2 C3 118.7(2) . .
C7 C2 C1 120.8(2) . .
C3 C2 C1 120.5(2) . .
C2 C3 C4 120.6(2) . .
C5 C4 C3 121.2(2) . .
C4 C5 C6 117.83(18) . .
C4 C5 C8 120.79(17) . .
C6 C5 C8 121.38(19) . .
C7 C6 C5 120.4(2) . .
C2 C7 C6 121.3(2) . .
C9 C8 C5 129.06(17) . .
C9 C8 S1 110.16(13) . .
C5 C8 S1 120.77(14) . .
C8 C9 C10 113.86(16) . .
C11 C10 C9 112.27(15) . .
C11 C10 C13 124.31(15) . .
C9 C10 C13 123.38(15) . .
C10 C11 C12 130.17(16) . .
C10 C11 S1 110.62(12) . .
C12 C11 S1 119.18(13) . .
C13 C13 C10 130.21(9) 2_656 .
C13 C13 C14 110.76(10) 2_656 .
C10 C13 C14 119.02(15) . .
F2' C14 F1' 106.1(5) . .
F1 C14 F2 104.5(4) . .
F2' C14 C15 122.9(6) . .
F1' C14 C15 87.8(3) . .
F1 C14 C15 111.4(3) . .
F2 C14 C15 112.7(5) . .
F2' C14 C13 117.9(5) . .
F1' C14 C13 110.9(3) . .
F1 C14 C13 114.5(4) . .
F2 C14 C13 107.0(5) . .
C15 C14 C13 106.8(3) . .
F1 C14 C15 130.1(4) . 2_656
F2 C14 C15 92.2(5) . 2_656
C15 C14 C15 23.3(4) . 2_656
C13 C14 C15 104.3(3) . 2_656
C15 C15 F4 92.9(5) 2_656 2_656
C15 C15 F4 58.2(5) 2_656 .
F4 C15 F4 38.5(5) 2_656 .
C15 C15 F3 159.2(16) 2_656 .
F4 C15 F3 69.8(5) 2_656 .
F4 C15 F3 107.4(4) . .
C15 C15 C14 89.0(17) 2_656 .
F4 C15 C14 136.4(9) 2_656 .
F4 C15 C14 113.7(8) . .
F3 C15 C14 111.4(4) . .
C15 C15 C14 67.7(14) 2_656 2_656
F4 C15 C14 117.8(8) 2_656 2_656
F4 C15 C14 111.7(5) . 2_656
F3 C15 C14 109.5(7) . 2_656
C14 C15 C14 103.2(3) . 2_656
C15 F3 F4 47.6(3) . 2_656
F4 F4 C15 83.8(5) 2_656 2_656
F4 F4 C15 57.7(4) 2_656 .
C15 F4 C15 29.0(5) 2_656 .
F4 F4 F3 144.3(7) 2_656 2_656
C15 F4 F3 62.6(4) 2_656 2_656
C15 F4 F3 91.1(3) . 2_656
N1 N2 N3 173.6(3) . .
N2 N3 C1 113.9(3) . .
C11 S1 C8 93.08(8) . .

loop_
_geom_bond_atom_site_label_1
_geom_bond_atom_site_label_2
_geom_bond_distance
_geom_bond_site_symmetry_2
C1 N3 1.486(4) .
C1 C2 1.506(3) .
C2 C7 1.370(4) .
C2 C3 1.371(3) .
C3 C4 1.391(3) .
C4 C5 1.381(3) .
C5 C6 1.390(3) .
C5 C8 1.475(2) .
C6 C7 1.388(3) .
C8 C9 1.357(2) .
C8 S1 1.7259(18) .
C9 C10 1.429(2) .
C10 C11 1.375(2) .
C10 C13 1.468(2) .
C11 C12 1.491(2) .
C11 S1 1.7163(18) .
C13 C13 1.348(3) 2_656
C13 C14 1.502(2) .
C14 F2' 1.319(11) .
C14 F1' 1.346(7) .
C14 F1 1.348(7) .
C14 F2 1.376(13) .
C14 C15 1.484(9) .
C14 C15 1.603(8) 2_656
C15 C15 0.634(10) 2_656
C15 F4 1.112(5) 2_656
C15 F4 1.307(6) .
C15 F3 1.337(7) .
F3 F4 1.413(7) 2_656
F4 F4 0.818(11) 2_656
N1 N2 1.133(4) .
N2 N3 1.191(3) .
